data_7228010
loop_
_publ_author_name
'Harrowfield, Jack M.'
'Kim, Yang'
'Skelton, Brian W.'
'Sobolev, Alexandre N.'
'White, Allan H.'

_publ_section_title
;
 Chiral discrimination in solid-state interactions of
 cobalt(iii)--polyamine complex cations with
 tris-(dipicolinato)lanthanate(iii) anions
;
_journal_issue 17
_journal_name_full CrystEngComm
_journal_page_first 2372
_journal_paper_doi 10.1039/C6CE02573K
_journal_volume 19
_journal_year 2017
_chemical_formula_moiety 'C21 H9 La N3 O12, C6 H24 Co N6, 4(H2 O)'
_chemical_formula_sum 'C27 H41 Co La N9 O16'
_chemical_formula_weight 945.53
_chemical_name_common '[La(dipic)3] [CoEn3] * 4(H2O)'
_space_group_crystal_system monoclinic
_space_group_IT_number 14
_space_group_name_Hall '-P 2ybc'
_space_group_name_H-M_alt 'P 1 21/c 1'
_symmetry_space_group_name_Hall '-P 2ybc'
_symmetry_space_group_name_H-M 'P 1 21/c 1'
_atom_sites_solution_hydrogens mixed
_audit_creation_method SHELXL-2014/7
_audit_update_record
;
2017-03-15 deposited with the CCDC.
2017-03-29 downloaded from the CCDC.
;
_cell_angle_alpha 90
_cell_angle_beta 107.102(2)
_cell_angle_gamma 90
_cell_formula_units_Z 4
_cell_length_a 15.191(1)
_cell_length_b 10.5019(9)
_cell_length_c 22.891(2)
_cell_measurement_reflns_used 6291
_cell_measurement_temperature 150(2)
_cell_measurement_theta_max 29.5
_cell_measurement_theta_min 2.5
_cell_volume 3490.4(5)
_computing_cell_refinement 'Bruker SAINT'
_computing_data_collection 'Bruker SMART'
_computing_data_reduction 'Bruker SAINT'
_computing_publication_material 'SHELXL-2014/7 (Sheldrick, 2014)'
_computing_structure_refinement 'SHELXL-2014/7 (Sheldrick, 2014)'
_computing_structure_solution 'Bruker SHELXTL, v. 5.1'
_diffrn_ambient_temperature 150(2)
_diffrn_measured_fraction_theta_full 1.000
_diffrn_measured_fraction_theta_max 0.995
_diffrn_measurement_device_type 'Bruker AXS CCD'
_diffrn_measurement_method '\w scans'
_diffrn_radiation_monochromator graphite
_diffrn_radiation_source 'normal-focus sealed tube'
_diffrn_radiation_type MoK\a
_diffrn_radiation_wavelength 0.71073
_diffrn_reflns_av_R_equivalents 0.0966
_diffrn_reflns_av_unetI/netI 0.0760
_diffrn_reflns_Laue_measured_fraction_full 1.000
_diffrn_reflns_Laue_measured_fraction_max 0.995
_diffrn_reflns_limit_h_max 21
_diffrn_reflns_limit_h_min -21
_diffrn_reflns_limit_k_max 14
_diffrn_reflns_limit_k_min -14
_diffrn_reflns_limit_l_max 32
_diffrn_reflns_limit_l_min -32
_diffrn_reflns_number 46751
_diffrn_reflns_point_group_measured_fraction_full 1.000
_diffrn_reflns_point_group_measured_fraction_max 0.995
_diffrn_reflns_theta_full 25.242
_diffrn_reflns_theta_max 30.063
_diffrn_reflns_theta_min 1.402
_exptl_absorpt_coefficient_mu 1.770
_exptl_absorpt_correction_T_max 0.813
_exptl_absorpt_correction_T_min 0.549
_exptl_absorpt_correction_type multi-scan
_exptl_absorpt_process_details 'SADABS - Bruker area detector absorption corrections'
_exptl_crystal_colour orange
_exptl_crystal_density_diffrn 1.799
_exptl_crystal_description bar
_exptl_crystal_F_000 1912
_exptl_crystal_size_max 0.170
_exptl_crystal_size_mid 0.080
_exptl_crystal_size_min 0.040
_refine_diff_density_max 2.882
_refine_diff_density_min -0.713
_refine_diff_density_rms 0.146
_refine_ls_extinction_method none
_refine_ls_goodness_of_fit_ref 1.003
_refine_ls_hydrogen_treatment mixed
_refine_ls_matrix_type full
_refine_ls_number_parameters 511
_refine_ls_number_reflns 10201
_refine_ls_number_restraints 12
_refine_ls_restrained_S_all 1.002
_refine_ls_R_factor_all 0.0813
_refine_ls_R_factor_gt 0.0443
_refine_ls_shift/su_max 0.001
_refine_ls_shift/su_mean 0.000
_refine_ls_structure_factor_coef Fsqd
_refine_ls_weighting_details 'w=1/[\s^2^(Fo^2^)+(0.0410P)^2^] where P=(Fo^2^+2Fc^2^)/3'
_refine_ls_weighting_scheme calc
_refine_ls_wR_factor_gt 0.0911
_refine_ls_wR_factor_ref 0.1022
_reflns_Friedel_coverage 0.000
_reflns_number_gt 6795
_reflns_number_total 10201
_reflns_threshold_expression 'I > 2\s(I)'
_cod_data_source_file c6ce02573k2.cif
_cod_data_source_block 777293
_cod_depositor_comments 'Adding full bibliography for 7228006--7228011.cif.'
_cod_database_code 7228010
_shelx_shelxl_version_number 2014/7
_shelx_space_group_comment
;
The symmetry employed for this shelxl refinement is uniquely defined
by the following loop, which should always be used as a source of
symmetry information in preference to the above space-group names.
They are only intended as comments.
;
_shelx_estimated_absorpt_t_min 0.753
_shelx_estimated_absorpt_t_max 0.933

loop_
_space_group_symop_operation_xyz
'x, y, z'
'-x, y+1/2, -z+1/2'
'-x, -y, -z'
'x, -y-1/2, z-1/2'

loop_
_atom_site_label
_atom_site_type_symbol
_atom_site_fract_x
_atom_site_fract_y
_atom_site_fract_z
_atom_site_U_iso_or_equiv
_atom_site_adp_type
_atom_site_occupancy
_atom_site_site_symmetry_order
_atom_site_calc_flag
_atom_site_refinement_flags_posn
_atom_site_refinement_flags_adp
La La 0.74886(2) 0.73031(2) 0.37898(2) 0.02263(7) Uani 1 1 d . .
N11 N 0.5943(2) 0.6023(3) 0.34319(12) 0.0233(6) Uani 1 1 d . .
C11 C 0.5636(3) 0.5396(3) 0.38426(15) 0.0244(7) Uani 1 1 d . .
C12 C 0.4736(3) 0.5000(4) 0.3716(2) 0.0441(11) Uani 1 1 d . .
H12 H 0.4524 0.4583 0.4018 0.053 Uiso 1 1 calc R U
C13 C 0.4148(3) 0.5229(5) 0.3136(2) 0.0540(14) Uani 1 1 d . .
H13 H 0.3521 0.4975 0.3039 0.065 Uiso 1 1 calc R U
C14 C 0.4465(3) 0.5820(4) 0.27010(17) 0.0328(9) Uani 1 1 d . .
H14 H 0.4074 0.5942 0.2297 0.039 Uiso 1 1 calc R U
C15 C 0.5367(2) 0.6228(3) 0.28707(14) 0.0224(7) Uani 1 1 d . .
C16 C 0.6362(3) 0.5189(4) 0.44539(16) 0.0275(8) Uani 1 1 d . .
C17 C 0.5784(2) 0.6935(4) 0.24396(15) 0.0253(8) Uani 1 1 d . .
O11 O 0.71332(17) 0.5694(3) 0.45150(11) 0.0299(6) Uani 1 1 d . .
O12 O 0.61457(19) 0.4538(3) 0.48482(12) 0.0395(7) Uani 1 1 d . .
O13 O 0.65521(16) 0.7483(3) 0.26904(11) 0.0323(7) Uani 1 1 d . .
O14 O 0.53750(18) 0.6889(3) 0.18830(11) 0.0339(7) Uani 1 1 d . .
N21 N 0.74025(18) 0.9842(3) 0.37148(12) 0.0244(6) Uani 1 1 d . .
C21 C 0.6830(2) 1.0495(4) 0.39549(15) 0.0268(8) Uani 1 1 d . .
C22 C 0.6788(3) 1.1820(4) 0.39386(16) 0.0316(9) Uani 1 1 d . .
H22 H 0.6373 1.2259 0.4107 0.038 Uiso 1 1 calc R U
C23 C 0.7353(3) 1.2484(4) 0.36753(16) 0.0381(11) Uani 1 1 d . .
H23 H 0.7334 1.3388 0.3660 0.046 Uiso 1 1 calc R U
C24 C 0.7955(3) 1.1812(4) 0.34308(17) 0.0339(9) Uani 1 1 d . .
H24 H 0.8351 1.2247 0.3245 0.041 Uiso 1 1 calc R U
C25 C 0.7960(2) 1.0487(4) 0.34654(15) 0.0268(8) Uani 1 1 d . .
C26 C 0.6270(2) 0.9664(4) 0.42554(15) 0.0285(9) Uani 1 1 d . .
C27 C 0.8584(2) 0.9659(4) 0.32178(15) 0.0283(9) Uani 1 1 d . .
O21 O 0.63033(17) 0.8482(3) 0.41647(11) 0.0290(6) Uani 1 1 d . .
O22 O 0.58471(17) 1.0187(3) 0.45803(11) 0.0345(7) Uani 1 1 d . .
O23 O 0.85540(18) 0.8475(3) 0.33102(12) 0.0320(6) Uani 1 1 d . .
O24 O 0.90797(18) 1.0168(3) 0.29401(12) 0.0389(7) Uani 1 1 d . .
N31 N 0.91815(19) 0.6436(3) 0.42405(12) 0.0200(6) Uani 1 1 d . .
C31 C 0.9714(2) 0.6843(3) 0.47871(14) 0.0203(7) Uani 1 1 d . .
C32 C 1.0624(2) 0.6474(3) 0.50190(14) 0.0218(7) Uani 1 1 d . .
H32 H 1.0981 0.6752 0.5412 0.026 Uiso 1 1 calc R U
C33 C 1.1010(2) 0.5690(3) 0.46698(15) 0.0230(7) Uani 1 1 d . .
H33 H 1.1635 0.5430 0.4818 0.028 Uiso 1 1 calc R U
C34 C 1.0465(2) 0.5299(3) 0.41024(15) 0.0223(7) Uani 1 1 d . .
H34 H 1.0713 0.4779 0.3850 0.027 Uiso 1 1 calc R U
C35 C 0.9548(2) 0.5679(3) 0.39063(14) 0.0201(7) Uani 1 1 d . .
C36 C 0.9245(2) 0.7705(4) 0.51297(14) 0.0218(7) Uani 1 1 d . .
C37 C 0.8880(2) 0.5247(3) 0.33067(14) 0.0224(7) Uani 1 1 d . .
O31 O 0.84362(16) 0.8071(3) 0.48342(10) 0.0272(6) Uani 1 1 d . .
O32 O 0.96599(17) 0.7982(3) 0.56670(11) 0.0310(6) Uani 1 1 d . .
O33 O 0.80506(17) 0.5557(3) 0.32107(10) 0.0277(6) Uani 1 1 d . .
O34 O 0.91930(18) 0.4622(3) 0.29459(11) 0.0317(6) Uani 1 1 d . .
Co Co 0.75224(3) 0.53614(4) 0.12720(2) 0.01756(10) Uani 1 1 d . .
N1 N 0.76673(19) 0.4039(3) 0.19005(12) 0.0214(6) Uani 1 1 d . .
H1AN H 0.7827 0.3289 0.1761 0.026 Uiso 1 1 calc R U
H1BN H 0.8123 0.4264 0.2242 0.026 Uiso 1 1 calc R U
C1 C 0.6783(2) 0.3887(4) 0.20509(15) 0.0269(8) Uani 1 1 d . .
H1AC H 0.6739 0.4527 0.2358 0.032 Uiso 1 1 calc R U
H1BC H 0.6749 0.3028 0.2222 0.032 Uiso 1 1 calc R U
C2 C 0.6009(2) 0.4066(4) 0.14708(16) 0.0282(8) Uani 1 1 d . .
H2AC H 0.5982 0.3339 0.1191 0.034 Uiso 1 1 calc R U
H2BC H 0.5413 0.4125 0.1562 0.034 Uiso 1 1 calc R U
N2 N 0.61997(18) 0.5272(3) 0.11849(12) 0.0223(6) Uani 1 1 d . .
H2AN H 0.6028 0.5953 0.1372 0.027 Uiso 1 1 calc R U
H2BN H 0.5872 0.5288 0.0782 0.027 Uiso 1 1 calc R U
N3 N 0.77470(19) 0.6717(3) 0.18966(12) 0.0201(6) Uani 1 1 d . .
H3AN H 0.7444 0.6535 0.2175 0.024 Uiso 1 1 calc R U
H3BN H 0.8360 0.6770 0.2096 0.024 Uiso 1 1 calc R U
C3 C 0.7414(2) 0.7944(3) 0.15914(15) 0.0234(7) Uani 1 1 d . .
H3AC H 0.7712 0.8665 0.1854 0.028 Uiso 1 1 calc R U
H3BC H 0.6739 0.8016 0.1510 0.028 Uiso 1 1 calc R U
C4 C 0.7660(3) 0.7961(4) 0.10031(15) 0.0257(8) Uani 1 1 d . .
H4AC H 0.7370 0.8701 0.0752 0.031 Uiso 1 1 calc R U
H4BC H 0.8336 0.8026 0.1086 0.031 Uiso 1 1 calc R U
N4 N 0.7319(2) 0.6762(3) 0.06781(12) 0.0220(6) Uani 1 1 d . .
H4AN H 0.7623 0.6600 0.0398 0.026 Uiso 1 1 calc R U
H4BN H 0.6708 0.6833 0.0478 0.026 Uiso 1 1 calc R U
N5 N 0.88461(19) 0.5277(3) 0.13405(12) 0.0219(6) Uani 1 1 d . .
H5AN H 0.9021 0.5998 0.1184 0.026 Uiso 1 1 calc R U
H5BN H 0.9182 0.5216 0.1741 0.026 Uiso 1 1 calc R U
C5 C 0.9017(2) 0.4146(4) 0.09985(15) 0.0259(8) Uani 1 1 d . .
H5AC H 0.9066 0.3368 0.1250 0.031 Uiso 1 1 calc R U
H5BC H 0.9598 0.4253 0.0890 0.031 Uiso 1 1 calc R U
C6 C 0.8215(2) 0.4046(4) 0.04307(15) 0.0251(8) Uani 1 1 d . .
H6AC H 0.8223 0.4759 0.0149 0.030 Uiso 1 1 calc R U
H6BC H 0.8243 0.3234 0.0217 0.030 Uiso 1 1 calc R U
N6 N 0.73657(19) 0.4096(3) 0.06252(12) 0.0226(6) Uani 1 1 d . .
H6AN H 0.7255 0.3318 0.0764 0.027 Uiso 1 1 calc R U
H6BN H 0.6876 0.4308 0.0302 0.027 Uiso 1 1 calc R U
O1 O 0.96403(19) 0.7840(3) 0.24249(15) 0.0393(7) Uani 1 1 d D .
H01A H 0.943(3) 0.828(3) 0.2664(17) 0.059 Uiso 1 1 d D U
H01B H 0.985(3) 0.834(3) 0.2205(17) 0.059 Uiso 1 1 d D U
O2 O 0.7099(2) 1.1531(3) 0.09464(12) 0.0335(6) Uani 1 1 d D .
H02A H 0.7656(11) 1.134(4) 0.1128(15) 0.050 Uiso 1 1 d D U
H02B H 0.692(2) 1.113(4) 0.0608(10) 0.050 Uiso 1 1 d D U
O3 O 1.12807(19) 0.6578(3) 0.30802(11) 0.0325(6) Uani 1 1 d D .
H03A H 1.0755(13) 0.693(4) 0.2992(18) 0.049 Uiso 1 1 d D U
H03B H 1.127(2) 0.601(3) 0.2816(14) 0.049 Uiso 1 1 d D U
O4 O 0.5347(3) 0.7489(3) 0.01566(17) 0.0564(9) Uani 1 1 d D .
H04A H 0.539(4) 0.737(5) -0.0201(10) 0.085 Uiso 1 1 d D U
H04B H 0.504(3) 0.816(3) 0.017(2) 0.085 Uiso 1 1 d D U

loop_
_atom_site_aniso_label
_atom_site_aniso_U_11
_atom_site_aniso_U_22
_atom_site_aniso_U_33
_atom_site_aniso_U_23
_atom_site_aniso_U_13
_atom_site_aniso_U_12
La 0.01728(10) 0.03645(13) 0.01364(9) -0.00080(9) 0.00375(7) 0.00163(10)
N11 0.0261(16) 0.0294(17) 0.0130(12) -0.0031(11) 0.0036(12) 0.0017(13)
C11 0.0295(19) 0.0204(18) 0.0201(16) -0.0021(13) 0.0022(15) -0.0009(14)
C12 0.042(2) 0.045(3) 0.037(2) 0.018(2) 0.000(2) -0.018(2)
C13 0.036(2) 0.067(3) 0.045(3) 0.030(2) -0.011(2) -0.031(2)
C14 0.035(2) 0.032(2) 0.0214(18) 0.0056(16) -0.0059(16) -0.0101(18)
C15 0.0258(18) 0.0246(18) 0.0152(15) -0.0021(13) 0.0036(14) 0.0043(14)
C16 0.032(2) 0.030(2) 0.0193(16) 0.0038(15) 0.0054(15) 0.0034(16)
C17 0.0255(19) 0.036(2) 0.0156(15) 0.0007(14) 0.0075(14) 0.0103(15)
O11 0.0255(14) 0.0417(16) 0.0196(12) 0.0055(11) 0.0024(11) 0.0010(12)
O12 0.0429(17) 0.0489(19) 0.0235(13) 0.0120(13) 0.0047(13) -0.0075(14)
O13 0.0148(12) 0.065(2) 0.0161(11) 0.0049(12) 0.0024(10) -0.0018(12)
O14 0.0281(14) 0.0575(19) 0.0142(11) -0.0003(12) 0.0032(11) 0.0065(13)
N21 0.0192(14) 0.0401(18) 0.0126(12) 0.0003(12) 0.0027(12) 0.0032(13)
C21 0.0218(18) 0.042(2) 0.0125(14) -0.0051(15) -0.0011(13) 0.0041(16)
C22 0.030(2) 0.037(2) 0.0224(17) -0.0083(16) 0.0000(16) 0.0075(17)
C23 0.033(3) 0.049(3) 0.0253(19) 0.0004(17) -0.0026(18) -0.0035(18)
C24 0.033(2) 0.039(2) 0.0236(18) 0.0019(17) -0.0014(17) -0.0048(18)
C25 0.0242(18) 0.038(2) 0.0147(15) 0.0027(15) 0.0008(14) 0.0008(16)
C26 0.0164(17) 0.051(3) 0.0160(16) -0.0060(16) 0.0018(14) 0.0053(16)
C27 0.0196(18) 0.050(3) 0.0131(15) 0.0067(16) 0.0009(14) 0.0031(17)
O21 0.0243(14) 0.0401(17) 0.0250(13) 0.0002(11) 0.0111(11) 0.0030(11)
O22 0.0214(13) 0.059(2) 0.0231(13) -0.0122(13) 0.0063(11) 0.0022(13)
O23 0.0292(15) 0.0422(18) 0.0292(14) 0.0032(12) 0.0159(12) 0.0052(12)
O24 0.0316(15) 0.059(2) 0.0307(14) 0.0188(14) 0.0162(13) 0.0053(14)
N31 0.0219(15) 0.0246(16) 0.0147(12) 0.0014(11) 0.0074(11) -0.0013(12)
C31 0.0223(17) 0.0252(18) 0.0134(14) 0.0010(13) 0.0050(13) -0.0047(14)
C32 0.0216(17) 0.0289(19) 0.0127(14) 0.0035(13) 0.0019(13) -0.0058(14)
C33 0.0202(17) 0.0283(19) 0.0206(16) 0.0034(14) 0.0062(14) 0.0004(14)
C34 0.0271(18) 0.0239(19) 0.0170(15) 0.0016(13) 0.0083(14) 0.0012(14)
C35 0.0255(17) 0.0231(18) 0.0129(14) 0.0004(13) 0.0076(13) -0.0022(14)
C36 0.0208(17) 0.0283(18) 0.0166(14) -0.0006(14) 0.0061(13) -0.0026(15)
C37 0.0247(18) 0.026(2) 0.0151(15) -0.0002(13) 0.0043(14) -0.0019(15)
O31 0.0220(13) 0.0430(17) 0.0160(11) -0.0062(10) 0.0048(10) 0.0005(11)
O32 0.0271(14) 0.0452(18) 0.0174(11) -0.0094(11) 0.0014(10) 0.0032(12)
O33 0.0251(14) 0.0379(16) 0.0174(11) -0.0085(11) 0.0021(10) -0.0002(11)
O34 0.0303(14) 0.0423(17) 0.0198(12) -0.0091(11) 0.0035(11) 0.0059(12)
Co 0.0177(2) 0.0237(2) 0.01022(19) -0.00012(17) 0.00252(17) 0.00076(19)
N1 0.0218(15) 0.0270(16) 0.0130(12) -0.0016(11) 0.0012(11) -0.0018(12)
C1 0.0250(19) 0.037(2) 0.0183(16) 0.0037(15) 0.0056(15) -0.0035(16)
C2 0.0254(19) 0.034(2) 0.0236(17) 0.0039(15) 0.0052(15) -0.0056(16)
N2 0.0194(14) 0.0292(17) 0.0162(13) 0.0012(12) 0.0021(11) -0.0006(12)
N3 0.0213(15) 0.0248(16) 0.0146(12) 0.0010(11) 0.0059(11) 0.0003(12)
C3 0.0251(18) 0.024(2) 0.0224(16) -0.0017(14) 0.0088(14) 0.0031(15)
C4 0.030(2) 0.027(2) 0.0212(16) 0.0051(14) 0.0083(15) -0.0019(15)
N4 0.0210(15) 0.0288(16) 0.0163(13) 0.0013(12) 0.0058(12) 0.0033(12)
N5 0.0221(15) 0.0269(16) 0.0152(13) 0.0021(11) 0.0033(11) 0.0033(12)
C5 0.0263(19) 0.030(2) 0.0230(17) -0.0011(15) 0.0092(15) 0.0043(16)
C6 0.031(2) 0.029(2) 0.0159(15) -0.0033(14) 0.0085(15) 0.0050(16)
N6 0.0244(15) 0.0268(16) 0.0141(13) 0.0005(11) 0.0019(12) -0.0002(13)
O1 0.0237(15) 0.0448(18) 0.0503(18) -0.0076(15) 0.0125(13) -0.0025(14)
O2 0.0404(16) 0.0298(15) 0.0262(14) -0.0062(11) 0.0035(12) 0.0020(13)
O3 0.0380(16) 0.0362(17) 0.0212(12) -0.0059(11) 0.0053(12) -0.0033(13)
O4 0.043(2) 0.062(3) 0.055(2) 0.0032(18) 0.0002(17) 0.0094(16)

loop_
_atom_type_symbol
_atom_type_description
_atom_type_scat_dispersion_real
_atom_type_scat_dispersion_imag
_atom_type_scat_source
C C 0.0033 0.0016 'International Tables Vol C Tables 4.2.6.8 and 6.1.1.4'
H H 0.0000 0.0000 'International Tables Vol C Tables 4.2.6.8 and 6.1.1.4'
N N 0.0061 0.0033 'International Tables Vol C Tables 4.2.6.8 and 6.1.1.4'
O O 0.0106 0.0060 'International Tables Vol C Tables 4.2.6.8 and 6.1.1.4'
Co Co 0.3494 0.9721 'International Tables Vol C Tables 4.2.6.8 and 6.1.1.4'
La La -0.2871 2.4523 'International Tables Vol C Tables 4.2.6.8 and 6.1.1.4'

loop_
_geom_angle_atom_site_label_1
_geom_angle_atom_site_label_2
_geom_angle_atom_site_label_3
_geom_angle
O13 La O23 76.95(8)
O13 La O31 157.03(9)
O23 La O31 89.78(8)
O13 La O21 93.05(8)
O23 La O21 121.26(9)
O31 La O21 77.75(8)
O13 La O11 122.68(8)
O23 La O11 153.63(9)
O31 La O11 76.44(8)
O21 La O11 78.14(8)
O13 La O33 73.17(8)
O23 La O33 76.67(9)
O31 La O33 122.35(8)
O21 La O33 155.03(9)
O11 La O33 91.68(8)
O13 La N11 62.15(8)
O23 La N11 138.07(9)
O31 La N11 131.84(8)
O21 La N11 72.29(9)
O11 La N11 61.24(8)
O33 La N11 82.80(8)
O13 La N31 128.25(8)
O23 La N31 70.26(8)
O31 La N31 61.46(8)
O21 La N31 138.16(8)
O11 La N31 83.38(8)
O33 La N31 61.20(8)
N11 La N31 128.82(9)
O13 La N21 81.83(9)
O23 La N21 60.77(8)
O31 La N21 75.31(8)
O21 La N21 60.53(8)
O11 La N21 133.71(8)
O33 La N21 134.50(8)
N11 La N21 118.01(9)
N31 La N21 113.17(9)
C11 N11 C15 119.2(3)
C11 N11 La 119.9(2)
C15 N11 La 119.3(2)
N11 C11 C12 122.0(3)
N11 C11 C16 114.1(3)
C12 C11 C16 123.8(3)
C11 C12 C13 118.0(4)
C11 C12 H12 121.0
C13 C12 H12 121.0
C14 C13 C12 120.6(4)
C14 C13 H13 119.7
C12 C13 H13 119.7
C13 C14 C15 117.8(3)
C13 C14 H14 121.1
C15 C14 H14 121.1
N11 C15 C14 122.3(3)
N11 C15 C17 115.0(3)
C14 C15 C17 122.7(3)
O12 C16 O11 125.8(3)
O12 C16 C11 118.0(3)
O11 C16 C11 116.2(3)
O14 C17 O13 126.5(3)
O14 C17 C15 118.0(3)
O13 C17 C15 115.5(3)
C16 O11 La 125.4(2)
C17 O13 La 126.3(2)
C25 N21 C21 118.9(3)
C25 N21 La 120.5(2)
C21 N21 La 120.5(2)
N21 C21 C22 121.9(3)
N21 C21 C26 114.1(3)
C22 C21 C26 124.0(3)
C23 C22 C21 119.2(4)
C23 C22 H22 120.4
C21 C22 H22 120.4
C22 C23 C24 119.1(4)
C22 C23 H23 120.5
C24 C23 H23 120.5
C25 C24 C23 118.4(4)
C25 C24 H24 120.8
C23 C24 H24 120.8
N21 C25 C24 122.4(3)
N21 C25 C27 114.5(3)
C24 C25 C27 123.1(3)
O22 C26 O21 125.8(4)
O22 C26 C21 118.3(4)
O21 C26 C21 115.9(3)
O24 C27 O23 124.5(4)
O24 C27 C25 119.1(4)
O23 C27 C25 116.4(3)
C26 O21 La 127.1(2)
C27 O23 La 127.6(2)
C35 N31 C31 119.0(3)
C35 N31 La 120.4(2)
C31 N31 La 120.3(2)
N31 C31 C32 121.9(3)
N31 C31 C36 115.4(3)
C32 C31 C36 122.7(3)
C31 C32 C33 119.2(3)
C31 C32 H32 120.4
C33 C32 H32 120.4
C34 C33 C32 118.6(3)
C34 C33 H33 120.7
C32 C33 H33 120.7
C33 C34 C35 119.0(3)
C33 C34 H34 120.5
C35 C34 H34 120.5
N31 C35 C34 122.2(3)
N31 C35 C37 114.6(3)
C34 C35 C37 123.1(3)
O32 C36 O31 125.8(3)
O32 C36 C31 118.5(3)
O31 C36 C31 115.7(3)
O34 C37 O33 125.2(3)
O34 C37 C35 118.1(3)
O33 C37 C35 116.8(3)
C36 O31 La 126.6(2)
C37 O33 La 124.5(2)
N6 Co N2 89.85(12)
N6 Co N1 92.10(12)
N2 Co N1 86.07(12)
N6 Co N4 91.48(12)
N2 Co N4 91.02(12)
N1 Co N4 175.38(12)
N6 Co N5 85.63(12)
N2 Co N5 174.54(12)
N1 Co N5 91.03(12)
N4 Co N5 92.15(12)
N6 Co N3 175.41(12)
N2 Co N3 93.55(12)
N1 Co N3 91.21(12)
N4 Co N3 85.39(12)
N5 Co N3 91.13(12)
C1 N1 Co 109.3(2)
C1 N1 H1AN 109.8
Co N1 H1AN 109.8
C1 N1 H1BN 109.8
Co N1 H1BN 109.8
H1AN N1 H1BN 108.3
N1 C1 C2 107.8(3)
N1 C1 H1AC 110.1
C2 C1 H1AC 110.1
N1 C1 H1BC 110.1
C2 C1 H1BC 110.1
H1AC C1 H1BC 108.5
N2 C2 C1 106.9(3)
N2 C2 H2AC 110.3
C1 C2 H2AC 110.3
N2 C2 H2BC 110.3
C1 C2 H2BC 110.3
H2AC C2 H2BC 108.6
C2 N2 Co 108.7(2)
C2 N2 H2AN 109.9
Co N2 H2AN 109.9
C2 N2 H2BN 109.9
Co N2 H2BN 109.9
H2AN N2 H2BN 108.3
C3 N3 Co 108.8(2)
C3 N3 H3AN 109.9
Co N3 H3AN 109.9
C3 N3 H3BN 109.9
Co N3 H3BN 109.9
H3AN N3 H3BN 108.3
N3 C3 C4 107.1(3)
N3 C3 H3AC 110.3
C4 C3 H3AC 110.3
N3 C3 H3BC 110.3
C4 C3 H3BC 110.3
H3AC C3 H3BC 108.6
N4 C4 C3 107.4(3)
N4 C4 H4AC 110.2
C3 C4 H4AC 110.2
N4 C4 H4BC 110.2
C3 C4 H4BC 110.2
H4AC C4 H4BC 108.5
C4 N4 Co 109.2(2)
C4 N4 H4AN 109.8
Co N4 H4AN 109.8
C4 N4 H4BN 109.8
Co N4 H4BN 109.8
H4AN N4 H4BN 108.3
C5 N5 Co 109.0(2)
C5 N5 H5AN 109.9
Co N5 H5AN 109.9
C5 N5 H5BN 109.9
Co N5 H5BN 109.9
H5AN N5 H5BN 108.3
N5 C5 C6 106.8(3)
N5 C5 H5AC 110.4
C6 C5 H5AC 110.4
N5 C5 H5BC 110.4
C6 C5 H5BC 110.4
H5AC C5 H5BC 108.6
N6 C6 C5 107.1(3)
N6 C6 H6AC 110.3
C5 C6 H6AC 110.3
N6 C6 H6BC 110.3
C5 C6 H6BC 110.3
H6AC C6 H6BC 108.5
C6 N6 Co 109.2(2)
C6 N6 H6AN 109.8
Co N6 H6AN 109.8
C6 N6 H6BN 109.8
Co N6 H6BN 109.8
H6AN N6 H6BN 108.3
H01A O1 H01B 108.6(13)
H02A O2 H02B 109.2(13)
H03A O3 H03B 109.1(13)
H04A O4 H04B 110.3(14)

loop_
_geom_bond_atom_site_label_1
_geom_bond_atom_site_label_2
_geom_bond_distance
La O13 2.507(2)
La O23 2.527(3)
La O31 2.533(2)
La O21 2.534(2)
La O11 2.536(3)
La O33 2.552(2)
La N11 2.620(3)
La N31 2.635(3)
La N21 2.672(3)
N11 C11 1.339(4)
N11 C15 1.342(4)
C11 C12 1.377(5)
C11 C16 1.521(5)
C12 C13 1.386(6)
C12 H12 0.9500
C13 C14 1.375(6)
C13 H13 0.9500
C14 C15 1.379(5)
C14 H14 0.9500
C15 C17 1.515(5)
C16 O12 1.251(4)
C16 O11 1.256(4)
C17 O14 1.244(4)
C17 O13 1.275(4)
N21 C25 1.337(4)
N21 C21 1.345(4)
C21 C22 1.393(6)
C21 C26 1.518(5)
C22 C23 1.375(6)
C22 H22 0.9500
C23 C24 1.396(6)
C23 H23 0.9500
C24 C25 1.394(6)
C24 H24 0.9500
C25 C27 1.513(5)
C26 O22 1.245(4)
C26 O21 1.262(5)
C27 O24 1.240(4)
C27 O23 1.265(5)
N31 C35 1.334(4)
N31 C31 1.344(4)
C31 C32 1.383(5)
C31 C36 1.507(5)
C32 C33 1.391(5)
C32 H32 0.9500
C33 C34 1.381(5)
C33 H33 0.9500
C34 C35 1.390(5)
C34 H34 0.9500
C35 C37 1.517(5)
C36 O32 1.240(4)
C36 O31 1.275(4)
C37 O34 1.253(4)
C37 O33 1.257(4)
Co N6 1.951(3)
Co N2 1.962(3)
Co N1 1.965(3)
Co N4 1.965(3)
Co N5 1.972(3)
Co N3 1.975(3)
N1 C1 1.491(4)
N1 H1AN 0.9100
N1 H1BN 0.9100
C1 C2 1.504(5)
C1 H1AC 0.9900
C1 H1BC 0.9900
C2 N2 1.492(5)
C2 H2AC 0.9900
C2 H2BC 0.9900
N2 H2AN 0.9100
N2 H2BN 0.9100
N3 C3 1.481(4)
N3 H3AN 0.9100
N3 H3BN 0.9100
C3 C4 1.500(5)
C3 H3AC 0.9900
C3 H3BC 0.9900
C4 N4 1.477(5)
C4 H4AC 0.9900
C4 H4BC 0.9900
N4 H4AN 0.9100
N4 H4BN 0.9100
N5 C5 1.487(4)
N5 H5AN 0.9100
N5 H5BN 0.9100
C5 C6 1.502(5)
C5 H5AC 0.9900
C5 H5BC 0.9900
C6 N6 1.484(4)
C6 H6AC 0.9900
C6 H6BC 0.9900
N6 H6AN 0.9100
N6 H6BN 0.9100
O1 H01A 0.849(5)
O1 H01B 0.850(5)
O2 H02A 0.850(5)
O2 H02B 0.851(5)
O3 H03A 0.850(5)
O3 H03B 0.850(5)
O4 H04A 0.850(5)
O4 H04B 0.850(5)

loop_
_geom_hbond_atom_site_label_D
_geom_hbond_atom_site_label_H
_geom_hbond_atom_site_label_A
_geom_hbond_distance_DH
_geom_hbond_distance_HA
_geom_hbond_distance_DA
_geom_hbond_angle_DHA
_geom_hbond_site_symmetry_A
N1 H1AN O3 0.91 2.22 3.032(4) 149.1 2_745
N1 H1AN O2 0.91 2.63 3.369(4) 139.4 1_545
N1 H1BN O34 0.91 1.96 2.865(4) 173.7 .
N1 H1BN O33 0.91 2.63 3.294(4) 130.4 .
N2 H2AN O14 0.91 2.00 2.861(4) 157.1 .
N2 H2BN O22 0.91 2.50 3.089(4) 122.9 2_645
N3 H3AN O13 0.91 2.27 3.030(3) 140.7 .
N3 H3AN O33 0.91 2.50 3.151(4) 129.1 .
N3 H3BN O1 0.91 2.18 3.013(4) 151.8 .
N4 H4AN O31 0.91 2.06 2.927(3) 158.8 4_575
N4 H4BN O4 0.91 2.10 2.981(5) 163.5 .
N5 H5AN O32 0.91 2.04 2.893(4) 155.3 4_575
N5 H5BN O24 0.91 2.52 3.099(4) 121.5 2_745
N6 H6AN O2 0.91 1.95 2.852(4) 169.7 1_545
N6 H6BN O22 0.91 1.98 2.892(4) 177.4 4_575
O1 H01A O24 0.849(5) 2.19(2) 2.947(4) 148(3) .
O1 H01A O23 0.849(5) 2.271(19) 3.040(4) 151(3) .
O1 H01B O34 0.850(5) 2.08(2) 2.872(4) 154(5) 2_755
O2 H02A O3 0.850(5) 2.06(2) 2.793(4) 144(3) 2_755
O2 H02B O12 0.851(5) 1.926(12) 2.745(4) 161(3) 4_575
O3 H03A O1 0.850(5) 2.04(2) 2.832(4) 154(4) .
O3 H03B O24 0.850(5) 1.875(16) 2.682(4) 158(4) 2_745
O4 H04A O21 0.850(5) 2.45(3) 3.201(4) 147(4) 4_575
O4 H04B O12 0.850(5) 2.304(19) 3.123(4) 162(5) 2_655

loop_
_geom_torsion_atom_site_label_1
_geom_torsion_atom_site_label_2
_geom_torsion_atom_site_label_3
_geom_torsion_atom_site_label_4
_geom_torsion
C15 N11 C11 C12 -2.8(5)
La N11 C11 C12 162.4(3)
C15 N11 C11 C16 178.2(3)
La N11 C11 C16 -16.6(4)
N11 C11 C12 C13 2.3(7)
C16 C11 C12 C13 -178.9(4)
C11 C12 C13 C14 0.8(8)
C12 C13 C14 C15 -3.1(7)
C11 N11 C15 C14 0.3(5)
La N11 C15 C14 -165.0(3)
C11 N11 C15 C17 -179.5(3)
La N11 C15 C17 15.3(4)
C13 C14 C15 N11 2.7(6)
C13 C14 C15 C17 -177.6(4)
N11 C11 C16 O12 -175.4(3)
C12 C11 C16 O12 5.7(6)
N11 C11 C16 O11 4.5(5)
C12 C11 C16 O11 -174.5(4)
N11 C15 C17 O14 162.9(3)
C14 C15 C17 O14 -16.9(5)
N11 C15 C17 O13 -14.4(5)
C14 C15 C17 O13 165.9(3)
O12 C16 O11 La -169.3(3)
C11 C16 O11 La 10.9(5)
O14 C17 O13 La -170.2(3)
C15 C17 O13 La 6.8(4)
C25 N21 C21 C22 1.5(5)
La N21 C21 C22 178.2(3)
C25 N21 C21 C26 -176.8(3)
La N21 C21 C26 -0.1(4)
N21 C21 C22 C23 -0.7(5)
C26 C21 C22 C23 177.4(3)
C21 C22 C23 C24 0.0(5)
C22 C23 C24 C25 -0.2(5)
C21 N21 C25 C24 -1.7(5)
La N21 C25 C24 -178.4(3)
C21 N21 C25 C27 179.1(3)
La N21 C25 C27 2.5(4)
C23 C24 C25 N21 1.0(5)
C23 C24 C25 C27 -179.9(3)
N21 C21 C26 O22 167.6(3)
C22 C21 C26 O22 -10.6(5)
N21 C21 C26 O21 -10.2(4)
C22 C21 C26 O21 171.6(3)
N21 C25 C27 O24 175.0(3)
C24 C25 C27 O24 -4.2(5)
N21 C25 C27 O23 -4.6(4)
C24 C25 C27 O23 176.2(3)
O22 C26 O21 La -160.1(3)
C21 C26 O21 La 17.5(4)
O24 C27 O23 La -174.6(2)
C25 C27 O23 La 5.1(4)
C35 N31 C31 C32 -1.6(5)
La N31 C31 C32 -175.6(2)
C35 N31 C31 C36 179.4(3)
La N31 C31 C36 5.4(4)
N31 C31 C32 C33 2.0(5)
C36 C31 C32 C33 -179.1(3)
C31 C32 C33 C34 -0.5(5)
C32 C33 C34 C35 -1.3(5)
C31 N31 C35 C34 -0.3(5)
La N31 C35 C34 173.7(2)
C31 N31 C35 C37 178.4(3)
La N31 C35 C37 -7.6(4)
C33 C34 C35 N31 1.8(5)
C33 C34 C35 C37 -176.8(3)
N31 C31 C36 O32 170.9(3)
C32 C31 C36 O32 -8.1(5)
N31 C31 C36 O31 -8.0(4)
C32 C31 C36 O31 173.0(3)
N31 C35 C37 O34 174.1(3)
C34 C35 C37 O34 -7.2(5)
N31 C35 C37 O33 -5.4(5)
C34 C35 C37 O33 173.2(3)
O32 C36 O31 La -171.4(3)
C31 C36 O31 La 7.4(4)
O34 C37 O33 La -162.4(3)
C35 C37 O33 La 17.1(4)
Co N1 C1 C2 36.1(3)
N1 C1 C2 N2 -49.9(4)
C1 C2 N2 Co 40.6(3)
Co N3 C3 C4 -39.3(3)
N3 C3 C4 N4 51.2(4)
C3 C4 N4 Co -39.1(3)
Co N5 C5 C6 38.4(3)
N5 C5 C6 N6 -51.2(4)
C5 C6 N6 Co 40.3(3)
